data_2240708
loop_
_publ_author_name
'\,Celikesir, Sevim T\"urktekin'
'Akkurt, Mehmet'
'Jarrahpour, Aliasghar'
'Chermahini, Mehdi Mohammadi'
'Shiri, Pezhman'
'B\"uy\"ukg\"ung\"or, Orhan'

_publ_section_title
;
 Crystal structure of
 {(<i>E</i>)-4-[(1-allyl-1<i>H</i>-1,2,3-triazol-4-yl)methoxy]benzylidene}[2-(morpholin-4-yl)ethyl]amine
;
_journal_coeditor_code SU2753
_journal_issue 9
_journal_name_full 'Acta Crystallographica Section E'
_journal_page_first o933
_journal_page_last o934
_journal_paper_doi 10.1107/S1600536814016754
_journal_volume 70
_journal_year 2014
_chemical_formula_iupac 'C19 H25 N5 O2'
_chemical_formula_moiety 'C19 H25 N5 O2'
_chemical_formula_sum 'C19 H25 N5 O2'
_chemical_formula_weight 355.44
_chemical_name_systematic
{(<i>E</i>)-4-[(1-Allyl-1<i>H</i>-1,2,3-triazol-4-yl)methoxy]benzylidene}[2-(morpholin-4-yl)ethyl]amine
_space_group_IT_number 14
_symmetry_cell_setting monoclinic
_symmetry_space_group_name_Hall '-P 2ybc'
_symmetry_space_group_name_H-M 'P 1 21/c 1'
_atom_sites_solution_hydrogens geom
_cell_angle_alpha 90
_cell_angle_beta 93.051(4)
_cell_angle_gamma 90
_cell_formula_units_Z 4
_cell_length_a 22.3034(10)
_cell_length_b 5.2531(3)
_cell_length_c 16.5878(8)
_cell_measurement_reflns_used 15061
_cell_measurement_temperature 296(2)
_cell_measurement_theta_max 27.10
_cell_measurement_theta_min 1.49
_cell_volume 1940.70(17)
_computing_cell_refinement 'X-AREA (Stoe & Cie, 2002)'
_computing_data_collection 'X-AREA (Stoe & Cie, 2002)'
_computing_data_reduction 'X-RED32 (Stoe & Cie, 2002)'
_computing_molecular_graphics 'ORTEP-3 for Windows (Farrugia, 2012)'
_computing_publication_material 'WinGX (Farrugia, 2012) and PLATON (Spek, 2009)'
_computing_structure_refinement 'SHELXL97 (Sheldrick, 2008)'
_computing_structure_solution 'SHELXS97 (Sheldrick, 2008)'
_diffrn_ambient_temperature 296(2)
_diffrn_detector_area_resol_mean 6.67
_diffrn_measured_fraction_theta_full 0.999
_diffrn_measured_fraction_theta_max 0.999
_diffrn_measurement_device '2-circle goniometer'
_diffrn_measurement_device_type 'Stoe IPDS 2'
_diffrn_measurement_method '\w scans'
_diffrn_radiation_monochromator 'plane graphite'
_diffrn_radiation_type 'Mo K\a'
_diffrn_radiation_wavelength 0.71073
_diffrn_reflns_av_R_equivalents 0.1909
_diffrn_reflns_av_sigmaI/netI 0.0879
_diffrn_reflns_limit_h_max 26
_diffrn_reflns_limit_h_min -26
_diffrn_reflns_limit_k_max 6
_diffrn_reflns_limit_k_min -6
_diffrn_reflns_limit_l_max 20
_diffrn_reflns_limit_l_min -20
_diffrn_reflns_number 25155
_diffrn_reflns_reduction_process
;
;
_diffrn_reflns_theta_full 25.24
_diffrn_reflns_theta_max 25.50
_diffrn_reflns_theta_min 1.83
_exptl_absorpt_coefficient_mu 0.082
_exptl_absorpt_correction_T_max 0.9931
_exptl_absorpt_correction_T_min 0.9610
_exptl_absorpt_correction_type integration
_exptl_absorpt_process_details '(X-RED32; Stoe & Cie, 2002)'
_exptl_crystal_colour 'light brown'
_exptl_crystal_density_diffrn 1.217
_exptl_crystal_density_method 'Not Measured'
_exptl_crystal_description block
_exptl_crystal_F_000 760
_exptl_crystal_size_max 0.610
_exptl_crystal_size_mid 0.427
_exptl_crystal_size_min 0.100
_refine_diff_density_max 0.161
_refine_diff_density_min -0.135
_refine_ls_extinction_method none
_refine_ls_goodness_of_fit_ref 0.928
_refine_ls_hydrogen_treatment constr
_refine_ls_matrix_type full
_refine_ls_number_parameters 272
_refine_ls_number_reflns 3610
_refine_ls_number_restraints 7
_refine_ls_restrained_S_all 0.944
_refine_ls_R_factor_all 0.1234
_refine_ls_R_factor_gt 0.0543
_refine_ls_shift/su_max 0.001
_refine_ls_shift/su_mean 0.000
_refine_ls_structure_factor_coef Fsqd
_refine_ls_weighting_details 'w=1/[\s^2^(Fo^2^)+(0.0624P)^2^] where P=(Fo^2^+2Fc^2^)/3'
_refine_ls_weighting_scheme calc
_refine_ls_wR_factor_gt 0.1075
_refine_ls_wR_factor_ref 0.1300
_reflns_number_gt 1769
_reflns_number_total 3610
_reflns_threshold_expression I>2\s(I)
_cod_data_source_file su2753sup1.cif
_cod_data_source_block I
_cod_original_cell_volume 1940.71(17)
_cod_original_sg_symbol_H-M 'P 21/c'
_cod_database_code 2240708
_cod_database_fobs_code 2240708

loop_
_symmetry_equiv_pos_site_id
_symmetry_equiv_pos_as_xyz
1 x,y,z
2 -x,1/2+y,1/2-z
3 -x,-y,-z
4 x,1/2-y,1/2+z

loop_
_atom_site_aniso_label
_atom_site_aniso_U_11
_atom_site_aniso_U_22
_atom_site_aniso_U_33
_atom_site_aniso_U_12
_atom_site_aniso_U_13
_atom_site_aniso_U_23
O1 0.0905(16) 0.195(3) 0.196(3) -0.0408(17) -0.0134(17) -0.031(2)
O2 0.0721(9) 0.0850(10) 0.0749(11) -0.0148(8) -0.0063(8) 0.0196(8)
N1 0.1009(18) 0.141(2) 0.127(2) -0.0382(17) -0.0480(18) 0.0348(19)
N2 0.0763(14) 0.164(2) 0.1018(18) -0.0213(15) -0.0260(13) 0.0395(17)
N3 0.0847(13) 0.0753(13) 0.0906(16) 0.0021(11) -0.0044(12) -0.0121(11)
N4 0.0861(14) 0.0884(15) 0.1015(17) 0.0078(12) -0.0030(13) -0.0022(13)
N5 0.0753(13) 0.0914(14) 0.0747(14) -0.0147(12) -0.0029(11) 0.0018(12)
C1 0.147(3) 0.194(4) 0.171(4) -0.033(3) -0.022(3) -0.030(3)
C2 0.101(3) 0.206(5) 0.227(5) -0.006(3) -0.021(3) -0.035(4)
C3 0.090(2) 0.266(5) 0.180(4) -0.035(3) -0.021(3) -0.065(4)
C4 0.090(2) 0.183(4) 0.156(3) -0.008(2) -0.011(2) -0.001(3)
C5A 0.066(3) 0.141(5) 0.082(4) -0.004(3) 0.001(3) 0.001(3)
C6A 0.059(3) 0.151(7) 0.077(5) -0.011(4) 0.000(3) -0.001(4)
C7 0.0742(15) 0.1012(19) 0.0670(16) 0.0125(14) 0.0008(13) 0.0074(14)
C8 0.0673(13) 0.0702(14) 0.0597(15) 0.0124(11) 0.0007(11) -0.0038(11)
C9 0.0664(14) 0.0790(14) 0.0680(16) -0.0028(11) 0.0048(12) 0.0050(13)
C10 0.0686(13) 0.0735(14) 0.0664(15) -0.0002(11) 0.0041(12) 0.0155(11)
C11 0.0681(13) 0.0658(13) 0.0594(14) 0.0053(11) -0.0024(11) 0.0016(11)
C12 0.0843(16) 0.0622(14) 0.0844(18) -0.0044(11) -0.0085(14) 0.0129(12)
C13 0.0953(17) 0.0662(14) 0.0785(18) 0.0044(13) -0.0104(14) 0.0156(12)
C14 0.0825(15) 0.0649(13) 0.0845(18) -0.0127(11) 0.0003(13) 0.0070(12)
C15 0.0676(13) 0.0558(12) 0.0697(15) -0.0082(11) 0.0032(12) 0.0023(11)
C16 0.0864(16) 0.0665(13) 0.0849(18) -0.0048(13) -0.0009(14) -0.0124(13)
C17 0.0904(19) 0.175(3) 0.089(2) -0.029(2) -0.0193(17) 0.002(2)
C18A 0.094(5) 0.092(5) 0.152(6) -0.016(5) -0.042(5) -0.009(5)
C19A 0.093(6) 0.206(13) 0.153(7) -0.026(9) -0.007(5) 0.020(11)
C5B 0.071(7) 0.119(7) 0.057(6) 0.029(5) 0.000(5) 0.002(5)
C6B 0.114(10) 0.128(10) 0.068(8) 0.010(8) -0.008(6) 0.006(6)
C18B 0.066(9) 0.125(12) 0.134(9) 0.009(7) -0.011(6) -0.027(10)
C19B 0.116(17) 0.127(13) 0.217(19) -0.036(11) 0.016(14) -0.018(14)

loop_
_atom_site_type_symbol
_atom_site_label
_atom_site_fract_x
_atom_site_fract_y
_atom_site_fract_z
_atom_site_U_iso_or_equiv
_atom_site_thermal_displace_type
_atom_site_calc_flag
_atom_site_refinement_flags
_atom_site_occupancy
_atom_site_disorder_assembly
_atom_site_disorder_group
O O1 0.00977(10) 0.1772(6) 0.1080(2) 0.1613(15) Uani d . 1.000 . .
O O2 0.52892(6) 0.7614(3) 0.42272(9) 0.0777(6) Uani d . 1.000 . .
N N1 0.12323(13) 0.3855(6) 0.15681(19) 0.1249(11) Uani d . 1.000 . .
N N2 0.27681(10) 0.5151(6) 0.24066(15) 0.1151(10) Uani d . 1.000 . .
N N3 0.65963(9) 0.6517(4) 0.44128(13) 0.0839(8) Uani d . 1.000 . .
N N4 0.70715(9) 0.6485(4) 0.49113(14) 0.0923(9) Uani d . 1.000 . .
N N5 0.70797(8) 0.8676(4) 0.53186(12) 0.0807(8) Uani d . 1.000 . .
C C1 0.0707(2) 0.4126(9) 0.2028(3) 0.172(2) Uani d . 1.000 . .
C C2 0.01503(16) 0.4008(10) 0.1505(3) 0.179(3) Uani d . 1.000 . .
C C3 0.05926(16) 0.1478(10) 0.0616(3) 0.180(2) Uani d . 1.000 . .
C C4 0.11659(13) 0.1510(8) 0.1120(2) 0.1436(18) Uani d . 1.000 . .
C C5A 0.1714(3) 0.4194(16) 0.2175(5) 0.096(2) Uani d P 0.634(13) A 1
C C6A 0.2293(3) 0.482(2) 0.1740(5) 0.096(3) Uani d P 0.634(13) A 1
C C7 0.31518(10) 0.6820(5) 0.23080(15) 0.0809(10) Uani d . 1.000 . .
C C8 0.37040(9) 0.7061(4) 0.28150(13) 0.0658(8) Uani d . 1.000 . .
C C9 0.38592(9) 0.5339(4) 0.34293(14) 0.0711(8) Uani d . 1.000 . .
C C10 0.43840(9) 0.5580(4) 0.38852(14) 0.0695(8) Uani d . 1.000 . .
C C11 0.47744(9) 0.7556(4) 0.37429(13) 0.0646(8) Uani d . 1.000 . .
C C12 0.46337(10) 0.9286(4) 0.31340(14) 0.0774(9) Uani d . 1.000 . .
C C13 0.40997(11) 0.9006(4) 0.26846(15) 0.0805(9) Uani d . 1.000 . .
C C14 0.57484(10) 0.9369(4) 0.40298(15) 0.0775(9) Uani d . 1.000 . .
C C15 0.63014(9) 0.8731(4) 0.45100(13) 0.0644(8) Uani d . 1.000 . .
C C16 0.66101(11) 1.0086(5) 0.50812(15) 0.0795(9) Uani d . 1.000 . .
C C17 0.75478(13) 0.9218(7) 0.59454(18) 0.1190(14) Uani d D 1.000 . .
C C18A 0.7974(4) 1.113(2) 0.5714(7) 0.114(3) Uani d DP 0.634(13) A 1
C C19A 0.8541(6) 1.080(3) 0.5825(11) 0.151(5) Uani d DP 0.634(13) A 1
C C5B 0.1961(5) 0.338(2) 0.1835(7) 0.083(4) Uani d P 0.366(13) A 2
C C6B 0.2144(7) 0.590(3) 0.2047(9) 0.104(5) Uani d P 0.366(13) A 2
C C18B 0.8105(6) 0.998(4) 0.5629(12) 0.109(6) Uani d DP 0.366(13) A 2
C C19B 0.8417(14) 1.199(3) 0.579(2) 0.153(10) Uani d DP 0.366(13) A 2
H H1A 0.07240 0.57420 0.23110 0.2060 Uiso c RU 1.000 . .
H H1B 0.07020 0.27810 0.24280 0.2060 Uiso c RU 1.000 . .
H H5A1 0.17700 0.26510 0.24920 0.1160 Uiso c RUP 0.634(13) A 1
H H3A 0.05980 0.28410 0.02220 0.2160 Uiso c RU 1.000 . .
H H3B 0.05590 -0.01220 0.03260 0.2160 Uiso c RU 1.000 . .
H H6A2 0.22430 0.63690 0.14260 0.1150 Uiso c RUP 0.634(13) A 1
H H5A2 0.16200 0.55730 0.25360 0.1160 Uiso c RUP 0.634(13) A 1
H H2A -0.01930 0.41900 0.18370 0.2150 Uiso c RU 1.000 . .
H H2B 0.01450 0.54230 0.11290 0.2150 Uiso c RU 1.000 . .
H H6A1 0.23960 0.34400 0.13840 0.1150 Uiso c RUP 0.634(13) A 1
H H10 0.44790 0.44120 0.42930 0.0830 Uiso c RU 1.000 . .
H H12 0.48940 1.06130 0.30290 0.0930 Uiso c RU 1.000 . .
H H13 0.40040 1.01780 0.22780 0.0970 Uiso c RU 1.000 . .
H H14A 0.56250 1.10930 0.41490 0.0930 Uiso c RU 1.000 . .
H H14B 0.58190 0.92630 0.34590 0.0930 Uiso c RU 1.000 . .
H H16 0.65130 1.16920 0.52710 0.0950 Uiso c RU 1.000 . .
H H17A 0.73600 0.97870 0.64280 0.1430 Uiso c RU 1.000 A 1
H H17B 0.77630 0.76560 0.60780 0.1430 Uiso c RU 1.000 A 1
H H18A 0.78320 1.26370 0.54790 0.1370 Uiso c RUP 0.634(13) A 1
H H19A 0.86880 0.93050 0.60600 0.1820 Uiso c RUP 0.634(13) A 1
H H19B 0.88050 1.20590 0.56710 0.1820 Uiso c RUP 0.634(13) A 1
H H4A 0.11720 0.00870 0.14930 0.1720 Uiso c RU 1.000 . .
H H4B 0.15010 0.13150 0.07760 0.1720 Uiso c RDU 1.000 . .
H H7 0.30840 0.79780 0.18890 0.0970 Uiso c RU 1.000 . .
H H9 0.36010 0.40000 0.35310 0.0850 Uiso c RU 1.000 . .
H H5B1 0.20110 0.22290 0.22900 0.0990 Uiso c RUP 0.366(13) A 2
H H5B2 0.21790 0.27290 0.13880 0.0990 Uiso c RDU 0.366(13) A 2
H H6B1 0.18950 0.66640 0.24420 0.1250 Uiso c RUP 0.366(13) A 2
H H6B2 0.21640 0.70040 0.15800 0.1250 Uiso c RUP 0.366(13) A 2
H H18B 0.82620 0.88730 0.52550 0.1310 Uiso c RUP 0.366(13) A 2
H H19C 0.82840 1.31630 0.61640 0.1840 Uiso c RUP 0.366(13) A 2
H H19D 0.87750 1.22610 0.55460 0.1840 Uiso c RUP 0.366(13) A 2

loop_
_atom_type_symbol
_atom_type_description
_atom_type_scat_dispersion_real
_atom_type_scat_dispersion_imag
_atom_type_scat_source
C C 0.0033 0.0016 ' International Tables Vol C Tables 4.2.6.8 and 6.1.1.4'
H H 0.0000 0.0000 ' International Tables Vol C Tables 4.2.6.8 and 6.1.1.4'
N N 0.0061 0.0033 ' International Tables Vol C Tables 4.2.6.8 and 6.1.1.4'
O O 0.0106 0.0060 ' International Tables Vol C Tables 4.2.6.8 and 6.1.1.4'

loop_
_exptl_crystal_face_index_h
_exptl_crystal_face_index_k
_exptl_crystal_face_index_l
_exptl_crystal_face_perp_dist
-1 0 0 0.0640
1 0 0 0.0260
-3 1 7 0.2770
5 3 -1 0.2550
-2 -1 1 0.2550
4 1 -4 0.2840
-2 -1 -9 0.2860
-3 -1 -2 0.2370
0 3 -4 0.2970
-2 1 0 0.2700
-8 1 4 0.1800
-5 -2 5 0.2520
-5 0 -3 0.2050
-8 -1 -2 0.1560

loop_
_geom_angle_atom_site_label_1
_geom_angle_atom_site_label_2
_geom_angle_atom_site_label_3
_geom_angle
_geom_angle_publ_flag
C2 O1 C3 109.4(3) no
C11 O2 C14 118.02(17) no
C1 N1 C4 107.1(3) no
C1 N1 C5A 102.4(4) no
C1 N1 C5B 132.7(5) no
C4 N1 C5A 121.1(4) no
C4 N1 C5B 94.6(4) no
C6A N2 C7 116.7(4) no
C6B N2 C7 112.6(6) no
N4 N3 C15 108.6(2) no
N3 N4 N5 107.31(19) no
N4 N5 C16 110.0(2) no
N4 N5 C17 121.2(2) no
C16 N5 C17 128.7(2) no
N1 C1 C2 111.5(4) no
O1 C2 C1 112.6(4) no
O1 C3 C4 111.8(4) no
N1 C4 C3 111.1(3) no
N1 C5A C6A 108.0(6) no
N1 C5B C6B 100.8(9) no
N2 C6A C5A 104.8(6) no
N2 C6B C5B 95.7(10) no
N2 C7 C8 123.5(2) no
C9 C8 C13 117.5(2) no
C7 C8 C9 122.3(2) no
C7 C8 C13 120.2(2) no
C8 C9 C10 121.17(19) no
C9 C10 C11 120.3(2) no
O2 C11 C12 124.47(19) no
C10 C11 C12 119.8(2) no
O2 C11 C10 115.68(19) no
C11 C12 C13 118.7(2) no
C8 C13 C12 122.5(2) no
O2 C14 C15 108.63(18) no
C14 C15 C16 130.1(2) no
N3 C15 C14 122.10(19) no
N3 C15 C16 107.8(2) no
N5 C16 C15 106.3(2) no
N5 C17 C18A 113.6(5) no
N5 C17 C18B 113.3(8) no
C17 C18A C19A 121.7(11) no
C17 C18B C19B 129(2) no
N1 C1 H1A 109.00 no
N1 C1 H1B 109.00 no
C2 C1 H1A 109.00 no
C2 C1 H1B 109.00 no
H1A C1 H1B 108.00 no
O1 C2 H2A 109.00 no
O1 C2 H2B 109.00 no
C1 C2 H2A 109.00 no
C1 C2 H2B 109.00 no
H2A C2 H2B 108.00 no
O1 C3 H3A 109.00 no
O1 C3 H3B 109.00 no
C4 C3 H3A 109.00 no
C4 C3 H3B 109.00 no
H3A C3 H3B 108.00 no
N1 C4 H4A 109.00 no
N1 C4 H4B 109.00 no
C3 C4 H4A 109.00 no
C3 C4 H4B 110.00 no
H4A C4 H4B 108.00 no
N1 C5A H5A1 110.00 no
N1 C5A H5A2 110.00 no
C6A C5A H5A1 110.00 no
C6A C5A H5A2 110.00 no
H5A1 C5A H5A2 108.00 no
H5B1 C5B H5B2 109.00 no
N1 C5B H5B2 112.00 no
C6B C5B H5B1 112.00 no
N1 C5B H5B1 112.00 no
C6B C5B H5B2 112.00 no
N2 C6A H6A2 111.00 no
C5A C6A H6A1 111.00 no
N2 C6A H6A1 111.00 no
C5A C6A H6A2 111.00 no
H6A1 C6A H6A2 109.00 no
N2 C6B H6B1 113.00 no
C5B C6B H6B2 113.00 no
N2 C6B H6B2 113.00 no
C5B C6B H6B1 113.00 no
H6B1 C6B H6B2 110.00 no
N2 C7 H7 118.00 no
C8 C7 H7 118.00 no
C10 C9 H9 119.00 no
C8 C9 H9 119.00 no
C9 C10 H10 120.00 no
C11 C10 H10 120.00 no
C11 C12 H12 121.00 no
C13 C12 H12 121.00 no
C8 C13 H13 119.00 no
C12 C13 H13 119.00 no
O2 C14 H14A 110.00 no
O2 C14 H14B 110.00 no
C15 C14 H14A 110.00 no
C15 C14 H14B 110.00 no
H14A C14 H14B 108.00 no
C15 C16 H16 127.00 no
N5 C16 H16 127.00 no
N5 C17 H17A 109.00 no
C18A C17 H17B 109.00 no
N5 C17 H17B 109.00 no
C18A C17 H17A 109.00 no
C18B C17 H17B 84.00 no
H17A C17 H17B 108.00 no
C18B C17 H17A 130.00 no
C19A C18A H18A 119.00 no
C17 C18A H18A 119.00 no
C19B C18B H18B 116.00 no
C17 C18B H18B 116.00 no
C18A C19A H19B 120.00 no
H19A C19A H19B 120.00 no
C18A C19A H19A 120.00 no
C18B C19B H19C 120.00 no
C18B C19B H19D 120.00 no
H19C C19B H19D 120.00 no

loop_
_geom_bond_atom_site_label_1
_geom_bond_atom_site_label_2
_geom_bond_distance
_geom_bond_publ_flag
O1 C2 1.372(6) no
O1 C3 1.388(5) no
O2 C11 1.366(2) no
O2 C14 1.429(3) no
N1 C1 1.439(5) no
N1 C4 1.442(5) no
N1 C5A 1.444(8) no
N1 C5B 1.680(12) no
N2 C6A 1.500(8) no
N2 C7 1.242(4) no
N2 C6B 1.536(16) no
N3 N4 1.309(3) no
N3 C15 1.350(3) no
N4 N5 1.334(3) no
N5 C16 1.325(3) no
N5 C17 1.462(4) no
C1 C2 1.478(6) no
C3 C4 1.490(5) no
C5A C6A 1.548(10) no
C5B C6B 1.424(19) no
C7 C8 1.459(3) no
C8 C9 1.392(3) no
C8 C13 1.375(3) no
C9 C10 1.365(3) no
C10 C11 1.383(3) no
C11 C12 1.382(3) no
C12 C13 1.379(3) no
C14 C15 1.471(3) no
C15 C16 1.345(3) no
C17 C18B 1.432(15) no
C17 C18A 1.449(10) no
C18A C19A 1.280(16) no
C18B C19B 1.29(3) no
C1 H1A 0.9700 no
C1 H1B 0.9700 no
C2 H2A 0.9700 no
C2 H2B 0.9700 no
C3 H3A 0.9700 no
C3 H3B 0.9700 no
C4 H4A 0.9700 no
C4 H4B 0.9700 no
C5A H5A1 0.9700 no
C5A H5A2 0.9700 no
C5B H5B1 0.9700 no
C5B H5B2 0.9700 no
C6A H6A2 0.9700 no
C6A H6A1 0.9700 no
C6B H6B2 0.9700 no
C6B H6B1 0.9700 no
C7 H7 0.9300 no
C9 H9 0.9300 no
C10 H10 0.9300 no
C12 H12 0.9300 no
C13 H13 0.9300 no
C14 H14A 0.9700 no
C14 H14B 0.9700 no
C16 H16 0.9300 no
C17 H17A 0.9700 no
C17 H17B 0.9700 no
C18A H18A 0.9300 no
C18B H18B 0.9300 no
C19A H19B 0.9300 no
C19A H19A 0.9300 no
C19B H19C 0.9300 no
C19B H19D 0.9300 no

loop_
_geom_hbond_atom_site_label_D
_geom_hbond_atom_site_label_H
_geom_hbond_atom_site_label_A
_geom_hbond_site_symmetry_A
_geom_hbond_distance_DH
_geom_hbond_distance_HA
_geom_hbond_distance_DA
_geom_hbond_angle_DHA
_geom_hbond_publ_flag
C6A H6A1 Cg 2_645 0.97 2.90 3.617(8) 132 yes

loop_
_geom_torsion_atom_site_label_1
_geom_torsion_atom_site_label_2
_geom_torsion_atom_site_label_3
_geom_torsion_atom_site_label_4
_geom_torsion
_geom_torsion_publ_flag
C2 O1 C3 C4 57.7(5) no
C3 O1 C2 C1 -57.7(5) no
C14 O2 C11 C12 -8.4(3) no
C11 O2 C14 C15 -167.78(18) no
C14 O2 C11 C10 170.68(19) no
C1 N1 C4 C3 55.4(4) no
C4 N1 C5A C6A 79.1(7) no
C4 N1 C1 C2 -55.3(5) no
C5A N1 C1 C2 176.3(5) no
C1 N1 C5A C6A -161.9(6) no
C5A N1 C4 C3 172.1(5) no
C6A N2 C7 C8 -167.7(4) no
C7 N2 C6A C5A -143.5(5) no
C15 N3 N4 N5 -0.4(3) no
N4 N3 C15 C14 179.4(2) no
N4 N3 C15 C16 0.4(3) no
N3 N4 N5 C16 0.3(3) no
N3 N4 N5 C17 178.3(2) no
C17 N5 C16 C15 -177.8(2) no
N4 N5 C17 C18A 108.4(5) no
C16 N5 C17 C18A -74.0(5) no
N4 N5 C16 C15 0.0(3) no
N1 C1 C2 O1 58.5(5) no
O1 C3 C4 N1 -58.5(5) no
N1 C5A C6A N2 179.8(6) no
N2 C7 C8 C13 -178.0(3) no
N2 C7 C8 C9 3.4(4) no
C7 C8 C13 C12 -178.5(2) no
C7 C8 C9 C10 178.8(2) no
C9 C8 C13 C12 0.1(3) no
C13 C8 C9 C10 0.1(3) no
C8 C9 C10 C11 -0.1(3) no
C9 C10 C11 C12 -0.3(3) no
C9 C10 C11 O2 -179.44(19) no
C10 C11 C12 C13 0.6(3) no
O2 C11 C12 C13 179.6(2) no
C11 C12 C13 C8 -0.5(3) no
O2 C14 C15 N3 65.1(3) no
O2 C14 C15 C16 -116.2(3) no
N3 C15 C16 N5 -0.3(3) no
C14 C15 C16 N5 -179.1(2) no
N5 C17 C18A C19A -132.7(12) no
